data_7009470
loop_
_publ_author_name
'Bailey, Philip J.'
'Dick, Caroline M. E.'
'Fabre, Sylvie'
'Parsons, Simon'

_publ_section_title
;
 Synthesis and characterisation of magnesium methyl complexes with
 monoanionic chelating nitrogen donor ligands and their reaction with
 dioxygen
;
_journal_issue 10
_journal_name_full 'Journal of the Chemical Society, Dalton Transactions'
_journal_page_first 1655
_journal_paper_doi 10.1039/b001316l
_journal_year 2000
_chemical_formula_moiety '[MgLMe(thf)].0.5C6H14'
_chemical_formula_sum 'C37 H59 Mg N2 O'
_chemical_formula_weight 572.17
_chemical_name_systematic
; 
 ? 
;
_space_group_IT_number 2
_symmetry_cell_setting triclinic
_symmetry_space_group_name_Hall '-P 1'
_symmetry_space_group_name_H-M 'P -1'
_atom_sites_solution_hydrogens geom
_atom_sites_solution_primary direct
_atom_sites_solution_secondary difmap
_audit_creation_method SHELXL-97
_cell_angle_alpha 99.00(3)
_cell_angle_beta 96.17(3)
_cell_angle_gamma 95.19(2)
_cell_formula_units_Z 2
_cell_length_a 9.136(3)
_cell_length_b 12.690(5)
_cell_length_c 16.004(6)
_cell_measurement_reflns_used 64
_cell_measurement_temperature 220(2)
_cell_measurement_theta_max 22
_cell_measurement_theta_min 20
_cell_volume 1811.1(12)
_computing_cell_refinement 'Stoe DIF4'
_computing_data_collection 'Stoe DIF4'
_computing_data_reduction 'Stoe REDU4'
_computing_molecular_graphics SHELXTL
_computing_structure_refinement 'SHELXL-97 (Sheldrick, 1997)'
_computing_structure_solution 'SHELXS-97 (Sheldrick, 1990)'
_diffrn_ambient_temperature 220(2)
_diffrn_measured_fraction_theta_full 0.934
_diffrn_measured_fraction_theta_max 0.934
_diffrn_measurement_method Omega-theta
_diffrn_radiation_monochromator graphite
_diffrn_radiation_source 'fine-focus sealed tube'
_diffrn_radiation_type CuK\a
_diffrn_radiation_wavelength 1.54178
_diffrn_reflns_av_R_equivalents 0.0000
_diffrn_reflns_av_sigmaI/netI 0.1242
_diffrn_reflns_limit_h_max 9
_diffrn_reflns_limit_h_min -10
_diffrn_reflns_limit_k_max 14
_diffrn_reflns_limit_k_min -14
_diffrn_reflns_limit_l_max 17
_diffrn_reflns_limit_l_min -15
_diffrn_reflns_number 5022
_diffrn_reflns_theta_full 60.08
_diffrn_reflns_theta_max 60.08
_diffrn_reflns_theta_min 2.82
_diffrn_standards_decay_% -2
_diffrn_standards_interval_time 60
_diffrn_standards_number 3
_exptl_absorpt_coefficient_mu 0.621
_exptl_absorpt_correction_T_max 0.981
_exptl_absorpt_correction_T_min 0.825
_exptl_absorpt_correction_type psi-scan
_exptl_crystal_colour Colourless
_exptl_crystal_density_diffrn 1.049
_exptl_crystal_density_method 'not measured'
_exptl_crystal_description plate
_exptl_crystal_F_000 630
_exptl_crystal_size_max 0.54
_exptl_crystal_size_mid 0.45
_exptl_crystal_size_min 0.04
_refine_diff_density_max 0.285
_refine_diff_density_min -0.335
_refine_diff_density_rms 0.064
_refine_ls_extinction_method none
_refine_ls_goodness_of_fit_ref 0.961
_refine_ls_hydrogen_treatment riding
_refine_ls_matrix_type full
_refine_ls_number_parameters 375
_refine_ls_number_reflns 5022
_refine_ls_number_restraints 402
_refine_ls_restrained_S_all 0.932
_refine_ls_R_factor_all 0.1767
_refine_ls_R_factor_gt 0.0840
_refine_ls_shift/su_max 0.002
_refine_ls_shift/su_mean 0.000
_refine_ls_structure_factor_coef Fsqd
_refine_ls_weighting_details 'calc w=1/[\s^2^(Fo^2^)+(0.1204P)^2^+0.0000P] where P=(Fo^2^+2Fc^2^)/3'
_refine_ls_weighting_scheme calc
_refine_ls_wR_factor_gt 0.1912
_refine_ls_wR_factor_ref 0.2445
_reflns_number_gt 2393
_reflns_number_total 5022
_reflns_threshold_expression >2sigma(I)
_cod_data_source_file b001316l.txt
_cod_data_source_block mgsf68
_cod_depositor_comments
;
The following automatic conversions were performed:
'_atom_site_symetry_multiplicity' tag replaced with
'_atom_site_symmetry_multiplicity'.

Automatic conversion script
Id: cif_correct_tags 1440 2010-10-19 06:21:57Z saulius 

The following automatic conversions were performed:
'_symmetry_cell_setting' value 'Triclinic' changed to 'triclinic'
according to '/home/saulius/struct/CIF-dictionaries/cif_core.dic'
dictionary named 'cif_core.dic' version 2.4.1 from 2010-06-29.

Automatic conversion script
Id: cif_fix_enum 1527 2010-12-29 10:47:43Z saulius 

The following automatic conversions were performed:

'_exptl_absorpt_correction_type' tag value 'Psi-scans' was replaced
with 'psi-scan' value.

Automatic conversion script
Id: cif_fix_values 1646 2011-03-28 12:23:43Z adriana 

The following automatic conversions were performed:

'_atom_sites_solution_hydrogens' value 'geometric' was changed to
'geom'.

Automatic conversion script
Id: cif_fix_values 6452 2018-10-05 10:23:21Z andrius 
;
_cod_original_cell_volume 1811.2(11)
_cod_original_sg_symbol_H-M P-1
_cod_database_code 7009470

loop_
_symmetry_equiv_pos_as_xyz
'x, y, z'
'-x, -y, -z'

loop_
_atom_site_label
_atom_site_type_symbol
_atom_site_fract_x
_atom_site_fract_y
_atom_site_fract_z
_atom_site_U_iso_or_equiv
_atom_site_adp_type
_atom_site_occupancy
_atom_site_symmetry_multiplicity
_atom_site_calc_flag
_atom_site_refinement_flags
_atom_site_disorder_assembly
_atom_site_disorder_group
Mg1 Mg 0.06144(17) 0.63400(14) 0.72390(11) 0.0398(5) Uani 1 1 d U . .
C1M C 0.2436(6) 0.6358(6) 0.6536(4) 0.0676(18) Uani 1 1 d U . .
H1M1 H 0.2528 0.5633 0.6261 0.101 Uiso 1 1 d R . .
H1M2 H 0.3333 0.6636 0.6917 0.101 Uiso 1 1 d R . .
H1M3 H 0.2286 0.6811 0.6107 0.101 Uiso 1 1 d R . .
N1 N 0.0451(4) 0.7411(3) 0.8325(3) 0.0377(10) Uani 1 1 d U . .
C1A C 0.1210(5) 0.8477(4) 0.8470(3) 0.0424(13) Uani 1 1 d U . .
C2A C 0.2733(6) 0.8628(4) 0.8799(4) 0.0537(15) Uani 1 1 d U . .
C3A C 0.3473(7) 0.9641(5) 0.8904(4) 0.0673(18) Uani 1 1 d U . .
H3A H 0.4478 0.9747 0.9131 0.081 Uiso 1 1 calc R . .
C4A C 0.2798(7) 1.0513(5) 0.8689(4) 0.0690(18) Uani 1 1 d U . .
H4A H 0.3331 1.1198 0.8768 0.083 Uiso 1 1 calc R . .
C5A C 0.1326(7) 1.0352(5) 0.8358(4) 0.0596(16) Uani 1 1 d U . .
H5A H 0.0859 1.0938 0.8209 0.072 Uiso 1 1 calc R . .
C6A C 0.0509(6) 0.9352(4) 0.8237(4) 0.0483(14) Uani 1 1 d U . .
C7A C 0.3525(6) 0.7708(5) 0.9054(5) 0.0679(18) Uani 1 1 d U . .
H7A H 0.2965 0.7035 0.8735 0.081 Uiso 1 1 calc R . .
C8A C 0.3498(8) 0.7677(6) 1.0005(6) 0.098(3) Uani 1 1 d U . .
H8A1 H 0.3981 0.7070 1.0154 0.147 Uiso 1 1 calc R . .
H8A2 H 0.2479 0.7605 1.0127 0.147 Uiso 1 1 calc R . .
H8A3 H 0.4015 0.8336 1.0337 0.147 Uiso 1 1 calc R . .
C9A C 0.5092(7) 0.7729(7) 0.8826(6) 0.102(3) Uani 1 1 d U . .
H9A1 H 0.5535 0.7115 0.8993 0.153 Uiso 1 1 calc R . .
H9A2 H 0.5671 0.8385 0.9123 0.153 Uiso 1 1 calc R . .
H9A3 H 0.5075 0.7701 0.8216 0.153 Uiso 1 1 calc R . .
C10A C -0.1099(7) 0.9235(5) 0.7852(4) 0.0671(18) Uani 1 1 d U . .
H10A H -0.1541 0.8508 0.7898 0.081 Uiso 1 1 calc R . .
C11A C -0.1182(9) 0.9312(6) 0.6906(5) 0.099(3) Uani 1 1 d U . .
H11A H -0.2211 0.9221 0.6657 0.148 Uiso 1 1 calc R . .
H11B H -0.0665 0.8754 0.6620 0.148 Uiso 1 1 calc R . .
H11C H -0.0724 1.0009 0.6841 0.148 Uiso 1 1 calc R . .
C12A C -0.1997(7) 1.0049(6) 0.8327(6) 0.094(2) Uani 1 1 d U . .
H12A H -0.1938 0.9967 0.8922 0.141 Uiso 1 1 calc R . .
H12B H -0.3024 0.9923 0.8073 0.141 Uiso 1 1 calc R . .
H12C H -0.1598 1.0771 0.8285 0.141 Uiso 1 1 calc R . .
C2 C -0.0365(5) 0.7135(4) 0.8923(3) 0.0393(12) Uani 1 1 d U . .
C2M C -0.0636(6) 0.7971(5) 0.9662(4) 0.0541(15) Uani 1 1 d U . .
H2M1 H -0.0940 0.8601 0.9448 0.081 Uiso 1 1 d R . .
H2M2 H 0.0267 0.8168 1.0055 0.081 Uiso 1 1 d R . .
H2M3 H -0.1411 0.7677 0.9957 0.081 Uiso 1 1 d R . .
C3 C -0.0956(5) 0.6086(4) 0.8940(3) 0.0411(12) Uani 1 1 d U . .
H3 H -0.1669 0.6028 0.9317 0.049 Uiso 1 1 calc R . .
C4 C -0.0662(5) 0.5099(4) 0.8485(3) 0.0388(12) Uani 1 1 d U . .
C4M C -0.1179(6) 0.4122(4) 0.8842(4) 0.0493(14) Uani 1 1 d U . .
H4M1 H -0.2251 0.4048 0.8806 0.074 Uiso 1 1 d R . .
H4M2 H -0.0755 0.4198 0.9434 0.074 Uiso 1 1 d R . .
H4M3 H -0.0863 0.3490 0.8517 0.074 Uiso 1 1 d R . .
N5 N 0.0069(4) 0.5024(3) 0.7799(3) 0.0384(10) Uani 1 1 d U . .
C1B C 0.0453(6) 0.3994(4) 0.7422(4) 0.0435(12) Uani 1 1 d U . .
C2B C 0.1963(6) 0.3790(4) 0.7578(4) 0.0458(13) Uani 1 1 d U . .
C3B C 0.2361(7) 0.2840(5) 0.7184(4) 0.0628(17) Uani 1 1 d U . .
H3B H 0.3345 0.2689 0.7295 0.075 Uiso 1 1 calc R . .
C4B C 0.1378(7) 0.2099(5) 0.6633(5) 0.0698(19) Uani 1 1 d U . .
H4B H 0.1690 0.1462 0.6360 0.084 Uiso 1 1 calc R . .
C5B C -0.0066(7) 0.2305(5) 0.6486(4) 0.0626(17) Uani 1 1 d U . .
H5B H -0.0740 0.1803 0.6106 0.075 Uiso 1 1 calc R . .
C6B C -0.0557(6) 0.3228(4) 0.6882(4) 0.0455(13) Uani 1 1 d U . .
C7B C 0.3070(6) 0.4581(5) 0.8192(4) 0.0548(15) Uani 1 1 d U . .
H7B H 0.2766 0.5306 0.8167 0.066 Uiso 1 1 calc R . .
C8B C 0.3048(8) 0.4394(7) 0.9100(5) 0.096(3) Uani 1 1 d U . .
H8B1 H 0.3748 0.4927 0.9477 0.144 Uiso 1 1 calc R . .
H8B2 H 0.3320 0.3683 0.9146 0.144 Uiso 1 1 calc R . .
H8B3 H 0.2061 0.4454 0.9261 0.144 Uiso 1 1 calc R . .
C9B C 0.4666(7) 0.4589(6) 0.7955(5) 0.089(2) Uani 1 1 d U . .
H9B1 H 0.5318 0.5121 0.8362 0.133 Uiso 1 1 calc R . .
H9B2 H 0.4684 0.4765 0.7387 0.133 Uiso 1 1 calc R . .
H9B3 H 0.4997 0.3886 0.7966 0.133 Uiso 1 1 calc R . .
C10B C -0.2172(6) 0.3405(5) 0.6706(4) 0.0547(15) Uani 1 1 d U . .
H10B H -0.2354 0.4064 0.7083 0.066 Uiso 1 1 calc R . .
C11B C -0.3211(6) 0.2441(5) 0.6878(5) 0.076(2) Uani 1 1 d U . .
H11D H -0.4234 0.2585 0.6777 0.114 Uiso 1 1 calc R . .
H11E H -0.2986 0.2342 0.7465 0.114 Uiso 1 1 calc R . .
H11F H -0.3061 0.1795 0.6499 0.114 Uiso 1 1 calc R . .
C12B C -0.2526(8) 0.3547(6) 0.5789(4) 0.085(2) Uani 1 1 d U . .
H12D H -0.3554 0.3680 0.5685 0.128 Uiso 1 1 calc R . .
H12E H -0.2362 0.2902 0.5414 0.128 Uiso 1 1 calc R . .
H12F H -0.1890 0.4152 0.5679 0.128 Uiso 1 1 calc R . .
O1T O -0.1246(4) 0.6446(3) 0.6413(2) 0.0511(10) Uani 1 1 d DU B .
C2T C -0.2753(5) 0.6429(5) 0.6624(4) 0.0573(16) Uani 1 1 d DU . .
H2T1 H -0.2797 0.6919 0.7157 0.069 Uiso 0.50 1 calc PR A 1
H2T2 H -0.3143 0.5703 0.6687 0.069 Uiso 0.50 1 calc PR A 1
H2T3 H -0.2908 0.7117 0.6958 0.069 Uiso 0.50 1 calc PR A 2
H2T4 H -0.2973 0.5856 0.6953 0.069 Uiso 0.50 1 calc PR A 2
C3T C -0.3606(13) 0.6784(16) 0.5896(9) 0.085(4) Uani 0.50 1 d PDU B 1
H3T1 H -0.4481 0.6268 0.5683 0.102 Uiso 0.50 1 calc PR B 1
H3T2 H -0.3944 0.7483 0.6087 0.102 Uiso 0.50 1 calc PR B 1
C4T C -0.2726(12) 0.6866(15) 0.5236(8) 0.065(4) Uani 0.50 1 d PDU B 1
H4T1 H -0.2608 0.7607 0.5131 0.078 Uiso 0.50 1 calc PR B 1
H4T2 H -0.3188 0.6401 0.4709 0.078 Uiso 0.50 1 calc PR B 1
C5T C -0.1233(6) 0.6519(6) 0.5519(4) 0.0631(17) Uani 1 1 d DU . .
H5T1 H -0.1102 0.5823 0.5190 0.076 Uiso 0.50 1 calc PR B 1
H5T2 H -0.0429 0.7049 0.5444 0.076 Uiso 0.50 1 calc PR B 1
H5T3 H -0.0724 0.5943 0.5235 0.076 Uiso 0.50 1 calc PR B 2
H5T4 H -0.0728 0.7211 0.5455 0.076 Uiso 0.50 1 calc PR B 2
C3T' C -0.3722(14) 0.6223(12) 0.5769(8) 0.066(5) Uiso 0.50 1 d PDU B 2
H3T3 H -0.4186 0.5479 0.5648 0.079 Uiso 0.50 1 calc PR B 2
H3T4 H -0.4506 0.6701 0.5779 0.079 Uiso 0.50 1 calc PR B 2
C4T' C -0.2833(13) 0.6411(15) 0.5146(9) 0.074(6) Uiso 0.50 1 d PDU B 2
H4T3 H -0.3059 0.7070 0.4936 0.089 Uiso 0.50 1 calc PR B 2
H4T4 H -0.3027 0.5815 0.4666 0.089 Uiso 0.50 1 calc PR B 2
C1S C 0.4286(11) 0.0036(13) 0.5189(10) 0.091(5) Uiso 0.50 1 d PDU . 1
H1S1 H 0.3449 -0.0257 0.4754 0.109 Uiso 0.50 1 calc PR . 1
H1S2 H 0.4169 0.0788 0.5399 0.109 Uiso 0.50 1 calc PR . 1
C2S C 0.431(2) -0.0617(17) 0.5939(13) 0.131(7) Uiso 0.50 1 d PDU C 1
H2S1 H 0.4668 -0.1317 0.5774 0.157 Uiso 0.50 1 calc PR C 1
H2S2 H 0.4953 -0.0225 0.6442 0.157 Uiso 0.50 1 calc PR C 1
C3S C 0.268(2) -0.0755(18) 0.6120(15) 0.145(8) Uiso 0.50 1 d PDU C 1
H3S1 H 0.2611 -0.1151 0.6588 0.218 Uiso 0.50 1 calc PR C 1
H3S2 H 0.2070 -0.1146 0.5615 0.218 Uiso 0.50 1 calc PR C 1
H3S3 H 0.2348 -0.0054 0.6270 0.218 Uiso 0.50 1 calc PR C 1
C1S' C 0.507(3) -0.031(2) 0.5357(13) 0.199(11) Uiso 0.50 1 d PDU . 2
H1S3 H 0.5827 0.0041 0.5821 0.239 Uiso 0.50 1 calc PR . 2
H1S4 H 0.5283 -0.1047 0.5165 0.239 Uiso 0.50 1 calc PR . 2
C2S' C 0.348(3) -0.028(3) 0.5620(16) 0.207(11) Uiso 0.50 1 d PDU D 2
H2S3 H 0.2789 -0.0866 0.5286 0.249 Uiso 0.50 1 calc PR D 2
H2S4 H 0.3104 0.0409 0.5571 0.249 Uiso 0.50 1 calc PR D 2
C3S' C 0.381(3) -0.0429(19) 0.6567(14) 0.160(9) Uiso 0.50 1 d PDU D 2
H3S4 H 0.2905 -0.0418 0.6831 0.240 Uiso 0.50 1 calc PR D 2
H3S5 H 0.4535 0.0148 0.6870 0.240 Uiso 0.50 1 calc PR D 2
H3S6 H 0.4202 -0.1112 0.6590 0.240 Uiso 0.50 1 calc PR D 2

loop_
_atom_site_aniso_label
_atom_site_aniso_U_11
_atom_site_aniso_U_22
_atom_site_aniso_U_33
_atom_site_aniso_U_23
_atom_site_aniso_U_13
_atom_site_aniso_U_12
Mg1 0.0301(9) 0.0483(11) 0.0439(11) 0.0133(9) 0.0080(8) 0.0063(8)
C1M 0.051(3) 0.099(5) 0.060(4) 0.023(4) 0.022(3) 0.014(3)
N1 0.026(2) 0.042(2) 0.045(3) 0.009(2) -0.0007(18) 0.0058(18)
C1A 0.033(3) 0.042(3) 0.053(3) 0.008(3) 0.004(2) 0.010(2)
C2A 0.041(3) 0.048(3) 0.069(4) 0.007(3) 0.000(3) 0.006(2)
C3A 0.043(3) 0.057(4) 0.097(5) 0.004(4) 0.001(3) 0.002(3)
C4A 0.059(4) 0.051(4) 0.091(5) 0.003(4) 0.003(4) -0.009(3)
C5A 0.056(3) 0.052(3) 0.071(4) 0.010(3) 0.005(3) 0.007(3)
C6A 0.043(3) 0.047(3) 0.054(4) 0.009(3) 0.003(3) 0.004(2)
C7A 0.034(3) 0.055(4) 0.112(5) 0.015(4) -0.009(3) 0.011(3)
C8A 0.073(5) 0.101(6) 0.133(6) 0.061(6) 0.006(5) 0.014(4)
C9A 0.054(4) 0.114(6) 0.141(7) 0.011(6) 0.016(4) 0.038(4)
C10A 0.054(3) 0.058(4) 0.087(5) 0.013(4) -0.010(3) 0.013(3)
C11A 0.113(6) 0.081(5) 0.093(5) 0.018(5) -0.036(5) 0.007(5)
C12A 0.054(4) 0.080(5) 0.149(7) 0.016(5) 0.000(4) 0.030(4)
C2 0.024(3) 0.050(3) 0.043(3) 0.007(3) 0.001(2) 0.009(2)
C2M 0.051(4) 0.064(4) 0.046(3) 0.004(3) 0.008(3) 0.008(3)
C3 0.031(3) 0.059(3) 0.037(3) 0.015(3) 0.008(2) 0.008(2)
C4 0.026(3) 0.050(3) 0.043(3) 0.016(3) 0.002(2) 0.007(2)
C4M 0.043(3) 0.059(3) 0.052(4) 0.019(3) 0.014(3) 0.010(3)
N5 0.031(2) 0.045(2) 0.041(3) 0.009(2) 0.0047(19) 0.0112(19)
C1B 0.039(3) 0.044(3) 0.053(3) 0.015(3) 0.015(2) 0.011(2)
C2B 0.038(3) 0.045(3) 0.061(4) 0.017(3) 0.015(3) 0.014(2)
C3B 0.048(3) 0.054(4) 0.096(5) 0.019(3) 0.024(3) 0.023(3)
C4B 0.065(4) 0.045(4) 0.103(6) 0.003(3) 0.033(4) 0.019(3)
C5B 0.063(4) 0.048(3) 0.077(5) 0.003(3) 0.018(3) 0.007(3)
C6B 0.045(3) 0.040(3) 0.053(3) 0.006(3) 0.013(3) 0.006(2)
C7B 0.029(3) 0.072(4) 0.068(4) 0.016(3) 0.011(3) 0.020(3)
C8B 0.068(5) 0.155(8) 0.066(4) 0.021(5) 0.004(4) 0.020(5)
C9B 0.046(4) 0.100(6) 0.122(6) 0.011(5) 0.025(4) 0.009(4)
C10B 0.040(3) 0.061(4) 0.059(4) 0.003(3) 0.000(3) 0.009(3)
C11B 0.040(3) 0.072(4) 0.110(6) -0.003(4) 0.011(4) 0.004(3)
C12B 0.083(5) 0.099(6) 0.069(5) 0.005(4) -0.011(4) 0.024(4)
O1T 0.0351(19) 0.076(3) 0.047(2) 0.020(2) 0.0085(16) 0.0105(18)
C2T 0.032(3) 0.077(4) 0.066(4) 0.017(3) 0.012(3) 0.007(3)
C3T 0.042(6) 0.120(13) 0.105(10) 0.047(10) 0.004(6) 0.030(8)
C4T 0.058(7) 0.084(11) 0.052(7) 0.017(8) -0.016(5) 0.014(7)
C5T 0.053(3) 0.101(5) 0.040(3) 0.020(3) 0.008(3) 0.017(3)

loop_
_atom_type_symbol
_atom_type_description
_atom_type_scat_dispersion_real
_atom_type_scat_dispersion_imag
_atom_type_scat_source
C C 0.0181 0.0091 'International Tables Vol C Tables 4.2.6.8 and 6.1.1.4'
H H 0.0000 0.0000 'International Tables Vol C Tables 4.2.6.8 and 6.1.1.4'
N N 0.0311 0.0180 'International Tables Vol C Tables 4.2.6.8 and 6.1.1.4'
O O 0.0492 0.0322 'International Tables Vol C Tables 4.2.6.8 and 6.1.1.4'
Mg Mg 0.1719 0.1771 'International Tables Vol C Tables 4.2.6.8 and 6.1.1.4'

loop_
_geom_angle_atom_site_label_1
_geom_angle_atom_site_label_2
_geom_angle_atom_site_label_3
_geom_angle
_geom_angle_site_symmetry_1
_geom_angle_site_symmetry_3
_geom_angle_publ_flag
N1 Mg1 N5 93.09(18) . . ?
N1 Mg1 O1T 105.12(16) . . ?
N5 Mg1 O1T 104.74(16) . . ?
N1 Mg1 C1M 124.7(2) . . ?
N5 Mg1 C1M 119.5(2) . . ?
O1T Mg1 C1M 107.3(2) . . ?
C2 N1 C1A 117.7(4) . . ?
C2 N1 Mg1 121.1(3) . . ?
C1A N1 Mg1 121.1(3) . . ?
C6A C1A C2A 119.7(5) . . ?
C6A C1A N1 121.6(4) . . ?
C2A C1A N1 118.6(4) . . ?
C3A C2A C1A 118.5(5) . . ?
C3A C2A C7A 120.3(5) . . ?
C1A C2A C7A 121.2(5) . . ?
C2A C3A C4A 122.6(6) . . ?
C5A C4A C3A 118.3(6) . . ?
C4A C5A C6A 122.2(6) . . ?
C5A C6A C1A 118.7(5) . . ?
C5A C6A C10A 118.9(5) . . ?
C1A C6A C10A 122.3(5) . . ?
C2A C7A C9A 113.2(6) . . ?
C2A C7A C8A 110.5(6) . . ?
C9A C7A C8A 111.0(6) . . ?
C6A C10A C11A 109.4(6) . . ?
C6A C10A C12A 112.6(6) . . ?
C11A C10A C12A 111.7(6) . . ?
N1 C2 C3 123.9(5) . . ?
N1 C2 C2M 120.5(5) . . ?
C3 C2 C2M 115.5(5) . . ?
C2 C3 C4 130.7(5) . . ?
N5 C4 C3 123.2(5) . . ?
N5 C4 C4M 121.6(5) . . ?
C3 C4 C4M 115.2(5) . . ?
C4 N5 C1B 119.6(4) . . ?
C4 N5 Mg1 121.8(3) . . ?
C1B N5 Mg1 118.6(3) . . ?
C6B C1B C2B 119.5(5) . . ?
C6B C1B N5 122.9(5) . . ?
C2B C1B N5 117.5(5) . . ?
C3B C2B C1B 118.0(5) . . ?
C3B C2B C7B 121.1(5) . . ?
C1B C2B C7B 120.8(5) . . ?
C2B C3B C4B 122.5(6) . . ?
C5B C4B C3B 118.9(6) . . ?
C4B C5B C6B 121.8(6) . . ?
C5B C6B C1B 119.2(5) . . ?
C5B C6B C10B 119.5(5) . . ?
C1B C6B C10B 121.3(5) . . ?
C8B C7B C2B 111.7(5) . . ?
C8B C7B C9B 110.0(5) . . ?
C2B C7B C9B 113.2(5) . . ?
C12B C10B C6B 109.9(5) . . ?
C12B C10B C11B 109.0(5) . . ?
C6B C10B C11B 111.3(5) . . ?
C5T O1T C2T 109.8(4) . . ?
C5T O1T Mg1 124.3(3) . . ?
C2T O1T Mg1 125.9(3) . . ?
O1T C2T C3T 104.8(6) . . ?
O1T C2T C3T' 104.8(6) . . ?
C3T C2T C3T' 27.1(9) . . ?
C4T C3T C2T 110.5(8) . . ?
C3T C4T C5T 107.2(8) . . ?
O1T C5T C4T' 105.7(6) . . ?
O1T C5T C4T 105.3(6) . . ?
C4T' C5T C4T 21.7(11) . . ?
C4T' C3T' C2T 108.2(9) . . ?
C3T' C4T' C5T 109.2(10) . . ?
C1S C1S C2S 108.7(16) 2_656 . ?
C3S C2S C1S 104.6(13) . . ?
C1S' C1S' C2S' 99(2) 2_656 . ?
C1S' C2S' C3S' 99.4(16) . . ?

loop_
_geom_bond_atom_site_label_1
_geom_bond_atom_site_label_2
_geom_bond_distance
_geom_bond_site_symmetry_2
_geom_bond_publ_flag
Mg1 N1 2.061(5) . ?
Mg1 N5 2.063(5) . ?
Mg1 O1T 2.066(4) . ?
Mg1 C1M 2.107(6) . ?
N1 C2 1.344(6) . ?
N1 C1A 1.435(6) . ?
C1A C6A 1.411(7) . ?
C1A C2A 1.418(7) . ?
C2A C3A 1.375(8) . ?
C2A C7A 1.514(8) . ?
C3A C4A 1.386(8) . ?
C4A C5A 1.376(8) . ?
C5A C6A 1.388(8) . ?
C6A C10A 1.516(8) . ?
C7A C9A 1.514(9) . ?
C7A C8A 1.532(10) . ?
C10A C11A 1.526(10) . ?
C10A C12A 1.536(9) . ?
C2 C3 1.396(7) . ?
C2 C2M 1.518(7) . ?
C3 C4 1.410(7) . ?
C4 N5 1.341(6) . ?
C4 C4M 1.504(7) . ?
N5 C1B 1.442(6) . ?
C1B C6B 1.396(7) . ?
C1B C2B 1.429(7) . ?
C2B C3B 1.369(8) . ?
C2B C7B 1.513(8) . ?
C3B C4B 1.373(9) . ?
C4B C5B 1.371(8) . ?
C5B C6B 1.377(8) . ?
C6B C10B 1.515(7) . ?
C7B C8B 1.510(9) . ?
C7B C9B 1.545(8) . ?
C10B C12B 1.511(9) . ?
C10B C11B 1.558(8) . ?
O1T C5T 1.448(6) . ?
O1T C2T 1.453(6) . ?
C2T C3T 1.484(11) . ?
C2T C3T' 1.520(12) . ?
C3T C4T 1.405(13) . ?
C4T C5T 1.515(10) . ?
C5T C4T' 1.504(12) . ?
C3T' C4T' 1.386(14) . ?
C1S C1S 1.500(10) 2_656 ?
C1S C2S 1.561(15) . ?
C2S C3S 1.546(16) . ?
C1S' C1S' 1.490(10) 2_656 ?
C1S' C2S' 1.552(17) . ?
C2S' C3S' 1.557(17) . ?
